data_4506385
loop_
_publ_author_name
'Kaur, Ramanpreet'
'Guru Row, Tayur N.'

_publ_section_title
;
 Polymorphic Anhydrous Cocrystals of Gallic Acid and Acetamide from
 Methanol: Pointers toward a Stable Cocrystal Form
;
_journal_issue 6
_journal_name_full 'Crystal Growth &amp; Design'
_journal_page_first 2744
_journal_paper_doi 10.1021/cg300536n
_journal_volume 12
_journal_year 2012
_chemical_compound_source 'see text'
_chemical_formula_moiety 'C7 H6 O5, C2 H5 N O'
_chemical_formula_sum 'C9 H11 N O6'
_chemical_formula_weight 229.19
_chemical_name_common 'gallic acid monohydrate acetamide'
_chemical_name_systematic ?
_space_group_IT_number 14
_symmetry_cell_setting monoclinic
_symmetry_Int_Tables_number 14
_symmetry_space_group_name_Hall '-P 2yn'
_symmetry_space_group_name_H-M 'P 1 21/n 1'
_atom_sites_solution_hydrogens geom
_atom_sites_solution_primary direct
_atom_sites_solution_secondary difmap
_cell_angle_alpha 90
_cell_angle_beta 92.868(3)
_cell_angle_gamma 90
_cell_formula_units_Z 4
_cell_length_a 4.2630(2)
_cell_length_b 22.5002(10)
_cell_length_c 10.0489(3)
_cell_measurement_reflns_used 5890
_cell_measurement_temperature 110(2)
_cell_measurement_theta_max 25.0
_cell_measurement_theta_min 2.7
_cell_volume 962.67(7)
_computing_cell_refinement
;
CrysAlisPro, Agilent Technologies,
Version 1.171.35.19 (release 27-10-2011 CrysAlis171 .NET)
(compiled Oct 27 2011,15:02:11)
;
_computing_data_collection
;
CrysAlisPro, Agilent Technologies,
Version 1.171.35.19 (release 27-10-2011 CrysAlis171 .NET)
(compiled Oct 27 2011,15:02:11)
;
_computing_data_reduction
;
CrysAlisPro, Agilent Technologies,
Version 1.171.35.19 (release 27-10-2011 CrysAlis171 .NET)
(compiled Oct 27 2011,15:02:11)
;
_computing_molecular_graphics 'Ortep-3 (Farrugia, 1997) and CAMERON (Watkin et al., 1993)'
_computing_publication_material 'WinGX (Farrugia, 1999)'
_computing_structure_refinement 'SHELXL97 (Sheldrick, 2008)'
_computing_structure_solution 'SHELXS97  (Sheldrick, 2008)'
_diffrn_ambient_temperature 110(2)
_diffrn_measured_fraction_theta_full 0.999
_diffrn_measured_fraction_theta_max 0.999
_diffrn_measurement_device_type 'Oxford Xcalibur,Eos(Nova) CCD detector'
_diffrn_measurement_method '\w scans'
_diffrn_radiation_monochromator graphite
_diffrn_radiation_probe x-ray
_diffrn_radiation_source 'Enhance (Mo) X-ray Source'
_diffrn_radiation_type MoK\a
_diffrn_radiation_wavelength 0.71073
_diffrn_reflns_av_R_equivalents 0.0364
_diffrn_reflns_av_sigmaI/netI 0.0353
_diffrn_reflns_limit_h_max 5
_diffrn_reflns_limit_h_min -5
_diffrn_reflns_limit_k_max 26
_diffrn_reflns_limit_k_min -26
_diffrn_reflns_limit_l_max 11
_diffrn_reflns_limit_l_min -11
_diffrn_reflns_number 5890
_diffrn_reflns_reduction_process
;
;
_diffrn_reflns_theta_full 24.99
_diffrn_reflns_theta_max 24.99
_diffrn_reflns_theta_min 2.72
_exptl_absorpt_coefficient_mu 0.135
_exptl_absorpt_correction_T_max 0.9761
_exptl_absorpt_correction_T_min 0.9709
_exptl_absorpt_correction_type multi-scan
_exptl_absorpt_process_details 'CrysAlis RED (Oxford Diffraction,2009)'
_exptl_crystal_colour colourless
_exptl_crystal_density_diffrn 1.581
_exptl_crystal_density_method 'Not Measured'
_exptl_crystal_description needle
_exptl_crystal_F_000 480
_exptl_crystal_size_max 0.22
_exptl_crystal_size_mid 0.20
_exptl_crystal_size_min 0.18
_refine_diff_density_max 0.177
_refine_diff_density_min -0.268
_refine_diff_density_rms 0.052
_refine_ls_extinction_method none
_refine_ls_goodness_of_fit_ref 1.090
_refine_ls_hydrogen_treatment mixed
_refine_ls_matrix_type full
_refine_ls_number_parameters 178
_refine_ls_number_reflns 1682
_refine_ls_number_restraints 0
_refine_ls_restrained_S_all 1.090
_refine_ls_R_factor_all 0.0453
_refine_ls_R_factor_gt 0.0364
_refine_ls_shift/su_max 0.000
_refine_ls_shift/su_mean 0.000
_refine_ls_structure_factor_coef Fsqd
_refine_ls_weighting_details 'calc w=1/[\s^2^(Fo^2^)+(0.0491P)^2^+0.1682P] where P=(Fo^2^+2Fc^2^)/3'
_refine_ls_weighting_scheme calc
_refine_ls_wR_factor_gt 0.0915
_refine_ls_wR_factor_ref 0.0991
_reflns_number_gt 1418
_reflns_number_total 1682
_reflns_threshold_expression >2sigma(I)
_cod_data_source_file cg300536n_si_004.cif
_cod_data_source_block final
_cod_depositor_comments
;
The following automatic conversions were performed:

'_symmetry_cell_setting' value 'Monoclinic' changed to 'monoclinic'
according to /home/saulius/struct/CIF-dictionaries/cif_core.dic
dictionary named 'cif_core.dic' version 2.4.1 from 2010-06-29.

Automatic conversion script
Id: cif_fix_values 1891 2012-01-12 08:04:46Z andrius 
;
_cod_original_sg_symbol_H-M 'P 21/n'
_cod_database_code 4506385

loop_
_symmetry_equiv_pos_site_id
_symmetry_equiv_pos_as_xyz
1 x,y,z
2 1/2-x,1/2+y,1/2-z
3 -x,-y,-z
4 1/2+x,1/2-y,1/2+z

loop_
_atom_site_label
_atom_site_type_symbol
_atom_site_fract_x
_atom_site_fract_y
_atom_site_fract_z
_atom_site_U_iso_or_equiv
_atom_site_adp_type
_atom_site_occupancy
_atom_site_symmetry_multiplicity
_atom_site_calc_flag
_atom_site_refinement_flags
O3 O 0.3738(3) 0.17974(6) 0.63174(11) 0.0155(3) Uani 1 1 d .
O4 O 0.6272(3) 0.24655(5) 0.83644(12) 0.0146(3) Uani 1 1 d .
O2 O -0.3038(3) 0.02843(6) 0.85198(11) 0.0183(3) Uani 1 1 d .
O5 O 0.4510(3) 0.22821(6) 1.09397(11) 0.0163(3) Uani 1 1 d .
O1 O -0.2778(3) 0.05227(6) 1.06836(11) 0.0184(3) Uani 1 1 d .
C2 C 0.0077(3) 0.11084(8) 0.91827(15) 0.0138(4) Uani 1 1 d .
O6 O 0.4687(3) 0.07912(6) 0.51520(12) 0.0267(4) Uani 1 1 d .
C5 C 0.4170(4) 0.20267(8) 0.85996(15) 0.0130(4) Uani 1 1 d .
C7 C 0.0826(4) 0.12104(8) 0.78657(16) 0.0136(4) Uani 1 1 d .
C6 C 0.2868(4) 0.16652(7) 0.75827(16) 0.0127(4) Uani 1 1 d .
C3 C 0.1310(4) 0.14775(8) 1.01987(16) 0.0141(4) Uani 1 1 d .
C4 C 0.3330(4) 0.19334(8) 0.99081(15) 0.0132(4) Uani 1 1 d .
C1 C -0.2026(4) 0.06207(8) 0.95387(16) 0.0139(4) Uani 1 1 d .
N1 N 0.7434(4) 0.02982(8) 0.36633(15) 0.0212(4) Uani 1 1 d .
C8 C 0.7291(5) 0.13698(9) 0.35511(19) 0.0271(5) Uani 1 1 d .
H8A H 0.6260 0.1699 0.3993 0.041 Uiso 1 1 calc R
H8B H 0.6630 0.1366 0.2603 0.041 Uiso 1 1 calc R
H8C H 0.9575 0.1420 0.3648 0.041 Uiso 1 1 calc R
C9 C 0.6392(4) 0.07974(8) 0.41731(16) 0.0171(4) Uani 1 1 d .
H3 H 0.075(4) 0.1424(8) 1.1116(19) 0.014(4) Uiso 1 1 d .
H7 H -0.005(4) 0.0980(9) 0.7152(19) 0.019(5) Uiso 1 1 d .
H1A H 0.677(4) -0.0053(10) 0.401(2) 0.023(5) Uiso 1 1 d .
H1B H 0.852(5) 0.0322(10) 0.296(2) 0.034(6) Uiso 1 1 d .
H2O H -0.442(7) -0.0001(13) 0.884(3) 0.062(8) Uiso 1 1 d .
H4O H 0.687(5) 0.2449(11) 0.757(3) 0.044(7) Uiso 1 1 d .
H5O H 0.577(6) 0.2547(11) 1.069(2) 0.040(7) Uiso 1 1 d .
H3O H 0.404(6) 0.1447(12) 0.585(3) 0.052(7) Uiso 1 1 d .

loop_
_atom_site_aniso_label
_atom_site_aniso_U_11
_atom_site_aniso_U_22
_atom_site_aniso_U_33
_atom_site_aniso_U_23
_atom_site_aniso_U_13
_atom_site_aniso_U_12
O3 0.0222(6) 0.0139(7) 0.0108(6) 0.0002(5) 0.0040(4) 0.0003(5)
O4 0.0165(6) 0.0138(7) 0.0137(6) 0.0007(5) 0.0040(4) -0.0020(5)
O2 0.0207(7) 0.0176(7) 0.0165(6) -0.0011(5) 0.0005(5) -0.0056(5)
O5 0.0194(7) 0.0168(7) 0.0129(6) -0.0023(5) 0.0017(5) -0.0050(5)
O1 0.0197(7) 0.0196(8) 0.0159(6) 0.0029(5) 0.0019(5) -0.0041(5)
C2 0.0093(8) 0.0150(10) 0.0170(8) 0.0017(7) 0.0013(6) 0.0033(7)
O6 0.0441(8) 0.0163(8) 0.0212(7) -0.0010(5) 0.0168(6) -0.0031(6)
C5 0.0114(8) 0.0113(9) 0.0164(8) 0.0010(7) 0.0014(6) 0.0031(7)
C7 0.0135(8) 0.0131(9) 0.0143(8) -0.0018(7) -0.0001(6) 0.0031(7)
C6 0.0129(8) 0.0125(9) 0.0129(8) 0.0026(7) 0.0027(6) 0.0055(7)
C3 0.0122(8) 0.0162(10) 0.0142(9) 0.0016(7) 0.0020(6) 0.0030(7)
C4 0.0117(8) 0.0131(10) 0.0146(8) -0.0014(7) -0.0004(6) 0.0035(7)
C1 0.0121(8) 0.0134(10) 0.0162(8) 0.0004(7) 0.0000(6) 0.0035(7)
N1 0.0312(9) 0.0158(10) 0.0173(8) -0.0011(7) 0.0089(6) -0.0046(7)
C8 0.0405(11) 0.0174(11) 0.0247(10) -0.0008(8) 0.0145(8) -0.0029(9)
C9 0.0199(9) 0.0181(10) 0.0132(8) -0.0013(7) -0.0009(6) -0.0030(8)

loop_
_atom_type_symbol
_atom_type_description
_atom_type_scat_dispersion_real
_atom_type_scat_dispersion_imag
_atom_type_scat_source
O O 0.0106 0.0060 'International Tables Vol C Tables 4.2.6.8 and 6.1.1.4'
N N 0.0061 0.0033 'International Tables Vol C Tables 4.2.6.8 and 6.1.1.4'
H H 0.0000 0.0000 'International Tables Vol C Tables 4.2.6.8 and 6.1.1.4'
C C 0.0033 0.0016 'International Tables Vol C Tables 4.2.6.8 and 6.1.1.4'

loop_
_geom_angle_atom_site_label_1
_geom_angle_atom_site_label_2
_geom_angle_atom_site_label_3
_geom_angle
C6 O3 H3O 109.7(16)
C5 O4 H4O 111.2(16)
C1 O2 H2O 108.1(17)
C4 O5 H5O 112.7(16)
C7 C2 C3 119.94(16)
C7 C2 C1 121.60(15)
C3 C2 C1 118.46(15)
O4 C5 C4 118.32(14)
O4 C5 C6 122.35(14)
C4 C5 C6 119.32(16)
C6 C7 C2 119.55(15)
C6 C7 H7 118.6(11)
C2 C7 H7 121.9(11)
O3 C6 C7 123.52(15)
O3 C6 C5 115.74(15)
C7 C6 C5 120.73(15)
C4 C3 C2 120.19(15)
C4 C3 H3 118.6(11)
C2 C3 H3 121.2(11)
O5 C4 C3 118.24(14)
O5 C4 C5 121.53(15)
C3 C4 C5 120.22(15)
O1 C1 O2 121.95(16)
O1 C1 C2 123.47(15)
O2 C1 C2 114.57(14)
C9 N1 H1A 118.2(13)
C9 N1 H1B 117.9(15)
H1A N1 H1B 123(2)
C9 C8 H8A 109.5
C9 C8 H8B 109.5
H8A C8 H8B 109.5
C9 C8 H8C 109.5
H8A C8 H8C 109.5
H8B C8 H8C 109.5
O6 C9 N1 121.00(17)
O6 C9 C8 120.72(16)
N1 C9 C8 118.28(16)

loop_
_geom_bond_atom_site_label_1
_geom_bond_atom_site_label_2
_geom_bond_distance
O3 C6 1.375(2)
O3 H3O 0.93(3)
O4 C5 1.362(2)
O4 H4O 0.85(3)
O2 C1 1.328(2)
O2 H2O 0.94(3)
O5 C4 1.375(2)
O5 H5O 0.85(3)
O1 C1 1.230(2)
C2 C7 1.396(2)
C2 C3 1.398(2)
C2 C1 1.472(2)
O6 C9 1.252(2)
C5 C4 1.396(2)
C5 C6 1.399(2)
C7 C6 1.382(2)
C7 H7 0.95(2)
C3 C4 1.380(3)
C3 H3 0.971(19)
N1 C9 1.321(2)
N1 H1A 0.91(2)
N1 H1B 0.86(2)
C8 C9 1.490(3)
C8 H8A 0.9800
C8 H8B 0.9800
C8 H8C 0.9800

loop_
_geom_torsion_atom_site_label_1
_geom_torsion_atom_site_label_2
_geom_torsion_atom_site_label_3
_geom_torsion_atom_site_label_4
_geom_torsion
C3 C2 C7 C6 2.1(2)
C1 C2 C7 C6 -178.52(15)
C2 C7 C6 O3 179.98(14)
C2 C7 C6 C5 -0.5(2)
O4 C5 C6 O3 -2.8(2)
C4 C5 C6 O3 178.06(14)
O4 C5 C6 C7 177.69(14)
C4 C5 C6 C7 -1.5(2)
C7 C2 C3 C4 -1.6(2)
C1 C2 C3 C4 178.93(14)
C2 C3 C4 O5 -179.41(14)
C2 C3 C4 C5 -0.4(2)
O4 C5 C4 O5 1.7(2)
C6 C5 C4 O5 -179.07(14)
O4 C5 C4 C3 -177.28(14)
C6 C5 C4 C3 1.9(2)
C7 C2 C1 O1 -178.84(15)
C3 C2 C1 O1 0.6(2)
C7 C2 C1 O2 1.9(2)
C3 C2 C1 O2 -178.65(14)

loop_
_cod_related_entry_id
_cod_related_entry_database
_cod_related_entry_code
1 ChemSpider 30652452
